data_7021970
loop_
_publ_author_name
'Xia, Jianlong'
'Ou, Ya-Ping'
'Wu, Di'
'Jin, Guo-Jun'
'Yin, Jun'
'Yu, Guang-Ao'
'Liu, Sheng Hua'

_publ_section_title
;
 Dithia[3.3]paracyclophane-bridged bimetallic ruthenium acetylide
 complexes: synthesis, structures and influence of transannular \p-\p
 interactions on their electronic properties.
;
_journal_issue 39
_journal_name_full 'Dalton transactions (Cambridge, England : 2003)'
_journal_page_first 14212
_journal_page_last 14222
_journal_paper_doi 10.1039/c3dt51756j
_journal_volume 42
_journal_year 2013
_chemical_formula_sum 'C96 H94 P4 Ru2 S2'
_chemical_formula_weight 1637.85
_chemical_name_systematic
; 
 ? 
;
_space_group_IT_number 2
_symmetry_cell_setting triclinic
_symmetry_space_group_name_Hall '-P 1'
_symmetry_space_group_name_H-M 'P -1'
_atom_sites_solution_hydrogens geom
_atom_sites_solution_primary direct
_atom_sites_solution_secondary difmap
_audit_creation_method SHELXL-97
_cell_angle_alpha 91.609(6)
_cell_angle_beta 102.283(6)
_cell_angle_gamma 94.418(7)
_cell_formula_units_Z 2
_cell_length_a 11.273(3)
_cell_length_b 18.957(6)
_cell_length_c 19.482(6)
_cell_measurement_reflns_used 2198
_cell_measurement_temperature 298(2)
_cell_measurement_theta_max 16.96
_cell_measurement_theta_min 2.16
_cell_volume 4052(2)
_computing_cell_refinement 'Bruker SMART'
_computing_data_collection 'Bruker SMART'
_computing_data_reduction 'Bruker SAINT'
_computing_molecular_graphics 'Bruker SHELXTL'
_computing_publication_material 'Bruker SHELXTL'
_computing_structure_refinement 'SHELXL-97 (Sheldrick, 1997)'
_computing_structure_solution 'SHELXS-97 (Sheldrick, 1990)'
_diffrn_ambient_temperature 298(2)
_diffrn_measured_fraction_theta_full 0.998
_diffrn_measured_fraction_theta_max 0.998
_diffrn_measurement_device_type 'CCD area detector'
_diffrn_measurement_method 'phi and omega scans'
_diffrn_radiation_monochromator graphite
_diffrn_radiation_source 'fine-focus sealed tube'
_diffrn_radiation_type MoK\a
_diffrn_radiation_wavelength 0.71073
_diffrn_reflns_av_R_equivalents 0.1261
_diffrn_reflns_av_unetI/netI 0.2401
_diffrn_reflns_limit_h_max 13
_diffrn_reflns_limit_h_min -13
_diffrn_reflns_limit_k_max 22
_diffrn_reflns_limit_k_min -22
_diffrn_reflns_limit_l_max 23
_diffrn_reflns_limit_l_min -23
_diffrn_reflns_number 39683
_diffrn_reflns_theta_full 25.00
_diffrn_reflns_theta_max 25.00
_diffrn_reflns_theta_min 1.86
_exptl_absorpt_coefficient_mu 0.550
_exptl_absorpt_correction_type none
_exptl_crystal_colour yellow
_exptl_crystal_density_diffrn 1.342
_exptl_crystal_density_meas 0
_exptl_crystal_density_method 'not measured'
_exptl_crystal_description piece
_exptl_crystal_F_000 1700
_exptl_crystal_size_max 0.10
_exptl_crystal_size_mid 0.09
_exptl_crystal_size_min 0.08
_refine_diff_density_max 0.655
_refine_diff_density_min -0.447
_refine_diff_density_rms 0.076
_refine_ls_extinction_method none
_refine_ls_goodness_of_fit_ref 0.767
_refine_ls_hydrogen_treatment mixed
_refine_ls_matrix_type full
_refine_ls_number_parameters 843
_refine_ls_number_reflns 14263
_refine_ls_number_restraints 35
_refine_ls_restrained_S_all 0.868
_refine_ls_R_factor_all 0.1713
_refine_ls_R_factor_gt 0.0636
_refine_ls_shift/su_max 0.000
_refine_ls_shift/su_mean 0.000
_refine_ls_structure_factor_coef Fsqd
_refine_ls_weighting_details 'calc w=1/[\s^2^(Fo^2^)+(0.0308P)^2^+0.0000P] where P=(Fo^2^+2Fc^2^)/3'
_refine_ls_weighting_scheme calc
_refine_ls_wR_factor_gt 0.1044
_refine_ls_wR_factor_ref 0.1254
_reflns_number_gt 5605
_reflns_number_total 14263
_reflns_threshold_expression >2sigma(I)
_cod_data_source_file c3dt51756j.txt
_cod_data_source_block k:\100626a\work\100626am
_cod_depositor_comments
;
The following automatic conversions were performed:

'_symmetry_cell_setting' value 'Triclinic' changed to 'triclinic'
according to /home/saulius/struct/CIF-dictionaries/cif_core.dic
dictionary named 'cif_core.dic' version 2.4.2 from 2011-04-26.

Automatic conversion script
Id: cif_fix_values 1891 2012-01-12 08:04:46Z andrius 
;
_cod_original_sg_symbol_H-M P-1
_cod_database_code 7021970

loop_
_symmetry_equiv_pos_as_xyz
'x, y, z'
'-x, -y, -z'

loop_
_atom_site_label
_atom_site_type_symbol
_atom_site_fract_x
_atom_site_fract_y
_atom_site_fract_z
_atom_site_U_iso_or_equiv
_atom_site_adp_type
_atom_site_occupancy
_atom_site_symmetry_multiplicity
_atom_site_calc_flag
_atom_site_refinement_flags
_atom_site_disorder_assembly
_atom_site_disorder_group
Ru1 Ru 0.92049(6) 0.41935(4) 1.22348(3) 0.0409(2) Uani 1 1 d . . .
Ru2 Ru 0.34029(6) 0.09306(4) 0.72453(3) 0.0426(2) Uani 1 1 d . . .
C1 C 0.7246(8) 0.2849(5) 1.2448(5) 0.078(3) Uani 1 1 d . . .
H1A H 0.6674 0.2711 1.2738 0.094 Uiso 1 1 calc R . .
H1B H 0.6925 0.2636 1.1980 0.094 Uiso 1 1 calc R . .
C2 C 0.8427(8) 0.2566(4) 1.2740(5) 0.062(3) Uani 1 1 d . . .
H2A H 0.8510 0.2153 1.2454 0.074 Uiso 1 1 calc R . .
H2B H 0.8423 0.2412 1.3211 0.074 Uiso 1 1 calc R . .
C3 C 0.6025(5) 0.3981(4) 1.1715(4) 0.064(3) Uani 1 1 d G . .
C4 C 0.5690(7) 0.3548(3) 1.1106(5) 0.105(4) Uani 1 1 d G . .
H4 H 0.6090 0.3144 1.1062 0.126 Uiso 1 1 calc R . .
C5 C 0.4759(8) 0.3721(5) 1.0562(4) 0.164(7) Uani 1 1 d G . .
H5 H 0.4535 0.3432 1.0154 0.197 Uiso 1 1 calc R . .
C6 C 0.4162(6) 0.4326(6) 1.0627(4) 0.164(8) Uani 1 1 d G . .
H6 H 0.3538 0.4441 1.0263 0.196 Uiso 1 1 calc R . .
C7 C 0.4496(7) 0.4758(4) 1.1237(6) 0.134(6) Uani 1 1 d G . .
H7 H 0.4096 0.5163 1.1281 0.161 Uiso 1 1 calc R . .
C8 C 0.5428(7) 0.4586(4) 1.1781(4) 0.101(4) Uani 1 1 d G . .
H8 H 0.5651 0.4875 1.2189 0.122 Uiso 1 1 calc R . .
P1 P 0.7353(2) 0.38138(13) 1.23979(13) 0.0549(7) Uani 1 1 d . . .
C9 C 0.6869(9) 0.4082(4) 1.3203(3) 0.065(3) Uani 1 1 d G . .
C10 C 0.5689(7) 0.3907(4) 1.3286(5) 0.114(4) Uani 1 1 d G . .
H10 H 0.5123 0.3657 1.2928 0.136 Uiso 1 1 calc R . .
C11 C 0.5354(7) 0.4106(5) 1.3906(6) 0.134(6) Uani 1 1 d G . .
H11 H 0.4564 0.3989 1.3962 0.161 Uiso 1 1 calc R . .
C12 C 0.6199(11) 0.4480(4) 1.4443(4) 0.128(6) Uani 1 1 d G . .
H12 H 0.5975 0.4613 1.4857 0.154 Uiso 1 1 calc R . .
C13 C 0.7379(9) 0.4654(3) 1.4359(4) 0.116(5) Uani 1 1 d G . .
H13 H 0.7945 0.4904 1.4718 0.139 Uiso 1 1 calc R . .
C14 C 0.7714(6) 0.4455(4) 1.3740(5) 0.086(4) Uani 1 1 d G . .
H14 H 0.8503 0.4572 1.3684 0.103 Uiso 1 1 calc R . .
P2 P 0.9764(2) 0.32075(12) 1.27820(11) 0.0456(6) Uani 1 1 d . . .
C15 C 1.0817(5) 0.2670(3) 1.2449(3) 0.048(2) Uani 1 1 d G . .
C16 C 1.1475(6) 0.2980(3) 1.1992(3) 0.073(3) Uani 1 1 d G . .
H16 H 1.1331 0.3432 1.1840 0.087 Uiso 1 1 calc R . .
C17 C 1.2349(6) 0.2614(5) 1.1761(3) 0.103(4) Uani 1 1 d G . .
H17 H 1.2790 0.2821 1.1455 0.123 Uiso 1 1 calc R . .
C18 C 1.2566(5) 0.1937(4) 1.1987(4) 0.101(4) Uani 1 1 d G . .
H18 H 1.3151 0.1692 1.1833 0.121 Uiso 1 1 calc R . .
C19 C 1.1908(7) 0.1627(3) 1.2445(4) 0.094(4) Uani 1 1 d G . .
H19 H 1.2052 0.1175 1.2596 0.112 Uiso 1 1 calc R . .
C20 C 1.1033(6) 0.1994(4) 1.2675(3) 0.069(3) Uani 1 1 d G . .
H20 H 1.0593 0.1786 1.2981 0.083 Uiso 1 1 calc R . .
P3 P 0.4542(2) 0.00148(12) 0.72150(12) 0.0485(7) Uani 1 1 d . . .
C21 C 1.0490(7) 0.3272(3) 1.3723(3) 0.052(2) Uani 1 1 d G . .
C22 C 1.1751(6) 0.3380(3) 1.3931(4) 0.068(3) Uani 1 1 d G . .
H22 H 1.2227 0.3387 1.3595 0.081 Uiso 1 1 calc R . .
C23 C 1.2299(5) 0.3477(3) 1.4640(4) 0.097(4) Uani 1 1 d G . .
H23 H 1.3143 0.3549 1.4780 0.116 Uiso 1 1 calc R . .
C24 C 1.1587(9) 0.3467(3) 1.5142(3) 0.111(5) Uani 1 1 d G . .
H24 H 1.1954 0.3532 1.5617 0.134 Uiso 1 1 calc R . .
C25 C 1.0326(8) 0.3359(4) 1.4934(4) 0.114(5) Uani 1 1 d G . .
H25 H 0.9850 0.3352 1.5269 0.136 Uiso 1 1 calc R . .
C26 C 0.9777(5) 0.3261(3) 1.4224(4) 0.092(4) Uani 1 1 d G . .
H26 H 0.8934 0.3189 1.4085 0.110 Uiso 1 1 calc R . .
C27 C 1.0235(10) 0.5184(5) 1.2799(5) 0.061(3) Uani 1 1 d . . .
C28 C 1.0955(9) 0.4903(5) 1.2368(5) 0.061(3) Uani 1 1 d . . .
C29 C 1.0320(10) 0.4902(5) 1.1657(5) 0.058(3) Uani 1 1 d . . .
C30 C 0.9172(10) 0.5173(5) 1.1657(5) 0.061(3) Uani 1 1 d . . .
C31 C 0.9148(10) 0.5362(5) 1.2370(6) 0.063(3) Uani 1 1 d . . .
C32 C 1.0687(10) 0.5391(5) 1.3564(5) 0.110(4) Uani 1 1 d . . .
H32A H 1.0023 0.5531 1.3758 0.165 Uiso 1 1 calc R . .
H32B H 1.1304 0.5779 1.3616 0.165 Uiso 1 1 calc R . .
H32C H 1.1025 0.4995 1.3808 0.165 Uiso 1 1 calc R . .
C33 C 1.2275(8) 0.4752(5) 1.2611(5) 0.092(4) Uani 1 1 d . . .
H33A H 1.2491 0.4434 1.2274 0.138 Uiso 1 1 calc R . .
H33B H 1.2384 0.4538 1.3059 0.138 Uiso 1 1 calc R . .
H33C H 1.2786 0.5187 1.2654 0.138 Uiso 1 1 calc R . .
C34 C 1.0752(8) 0.4698(5) 1.0999(5) 0.087(3) Uani 1 1 d . . .
H34A H 1.1483 0.4459 1.1126 0.131 Uiso 1 1 calc R . .
H34B H 1.0916 0.5116 1.0757 0.131 Uiso 1 1 calc R . .
H34C H 1.0132 0.4388 1.0697 0.131 Uiso 1 1 calc R . .
C35 C 0.8229(9) 0.5318(5) 1.1006(5) 0.096(4) Uani 1 1 d . . .
H35A H 0.7437 0.5296 1.1116 0.143 Uiso 1 1 calc R . .
H35B H 0.8234 0.4970 1.0640 0.143 Uiso 1 1 calc R . .
H35C H 0.8421 0.5781 1.0851 0.143 Uiso 1 1 calc R . .
C36 C 0.8229(10) 0.5783(5) 1.2598(5) 0.107(4) Uani 1 1 d . . .
H36A H 0.8114 0.5636 1.3048 0.160 Uiso 1 1 calc R . .
H36B H 0.7471 0.5710 1.2259 0.160 Uiso 1 1 calc R . .
H36C H 0.8511 0.6277 1.2633 0.160 Uiso 1 1 calc R . .
C37 C 0.8720(7) 0.3538(4) 1.1397(4) 0.049(2) Uani 1 1 d . . .
C38 C 0.8358(8) 0.3146(5) 1.0869(5) 0.058(3) Uani 1 1 d . . .
C39 C 0.7797(5) 0.2763(3) 1.0208(3) 0.055(3) Uani 1 1 d G . .
C40 C 0.7610(5) 0.2028(3) 1.0176(3) 0.047(2) Uani 1 1 d GD . .
C41 C 0.6955(5) 0.1674(2) 0.9561(3) 0.051(2) Uani 1 1 d G . .
H41 H 0.6830 0.1182 0.9539 0.062 Uiso 1 1 calc R . .
C42 C 0.6488(5) 0.2054(3) 0.8979(2) 0.047(2) Uani 1 1 d G A .
C43 C 0.6675(6) 0.2788(3) 0.9012(3) 0.095(4) Uani 1 1 d GD . .
C44 C 0.7330(6) 0.3143(2) 0.9626(4) 0.088(3) Uani 1 1 d G A .
H44 H 0.7455 0.3635 0.9648 0.105 Uiso 1 1 calc R . .
C45 C 0.8328(8) 0.1608(4) 1.0745(4) 0.079(3) Uani 1 1 d D . .
H45A H 0.7766 0.1407 1.1016 0.095 Uiso 1 1 calc R . .
H45B H 0.8908 0.1939 1.1059 0.095 Uiso 1 1 calc R . .
C46 C 1.0393(9) 0.1372(6) 1.0263(7) 0.136(5) Uani 1 1 d D . .
H46A H 1.0815 0.1679 1.0662 0.163 Uiso 1 1 calc R . .
H46B H 1.0949 0.1028 1.0184 0.163 Uiso 1 1 calc R . .
C47 C 1.0154(7) 0.1823(7) 0.9621(5) 0.093(4) Uani 1 1 d D A .
C48 C 1.0210(8) 0.2540(7) 0.9715(6) 0.118(5) Uani 1 1 d D . .
H48 H 1.0553 0.2744 1.0160 0.141 Uiso 1 1 calc R . .
C49 C 0.9781(9) 0.2976(6) 0.9184(7) 0.143(7) Uani 1 1 d D A .
H49 H 0.9867 0.3465 0.9264 0.171 Uiso 1 1 calc R . .
C50 C 0.9220(8) 0.2679(5) 0.8526(6) 0.131(6) Uani 1 1 d D . .
C51 C 0.9238(7) 0.1940(4) 0.8392(6) 0.091(4) Uani 1 1 d GD A .
C52 C 0.9616(6) 0.1515(6) 0.8954(4) 0.093(4) Uani 1 1 d GD . .
C53 C 0.9608(7) 0.0787(6) 0.8839(6) 0.119(5) Uani 1 1 d G A .
H53 H 0.9861 0.0503 0.9215 0.143 Uiso 1 1 calc R . .
C54 C 0.9222(7) 0.0485(4) 0.8162(7) 0.119(5) Uani 1 1 d G . .
H54 H 0.9217 -0.0002 0.8085 0.143 Uiso 1 1 calc R A .
C55 C 0.8845(6) 0.0910(7) 0.7600(5) 0.101(4) Uani 1 1 d G A .
H55 H 0.8587 0.0707 0.7147 0.122 Uiso 1 1 calc R . .
C56 C 0.8852(6) 0.1637(6) 0.7715(5) 0.127(5) Uani 1 1 d G . .
H56 H 0.8600 0.1921 0.7340 0.153 Uiso 1 1 calc R A .
C57 C 0.8873(10) 0.3143(14) 0.7972(10) 0.164(8) Uani 0.520(7) 1 d PD A 1
H57A H 0.9353 0.3082 0.7619 0.197 Uiso 0.520(7) 1 calc PR A 1
H57B H 0.9019 0.3630 0.8154 0.197 Uiso 0.520(7) 1 calc PR A 1
S2 S 0.7392(5) 0.2957(3) 0.7612(3) 0.071(2) Uani 0.520(7) 1 d PD A 1
C58 C 0.6714(16) 0.3229(10) 0.8335(7) 0.101(6) Uani 0.520(7) 1 d PD A 1
H58A H 0.7115 0.3691 0.8507 0.121 Uiso 0.520(7) 1 calc PR A 1
H58B H 0.5875 0.3304 0.8127 0.121 Uiso 0.520(7) 1 calc PR A 1
C57' C 0.8413(19) 0.3201(13) 0.8042(13) 0.164(8) Uani 0.480(7) 1 d PD A 2
H57C H 0.7995 0.2907 0.7633 0.197 Uiso 0.480(7) 1 calc PR A 2
H57D H 0.8998 0.3518 0.7877 0.197 Uiso 0.480(7) 1 calc PR A 2
S2' S 0.7241(7) 0.3783(3) 0.8225(3) 0.116(4) Uani 0.480(7) 1 d PD A 2
C58' C 0.6204(11) 0.3140(11) 0.8367(9) 0.101(6) Uani 0.480(7) 1 d PD A 2
H58C H 0.5457 0.3346 0.8403 0.121 Uiso 0.480(7) 1 calc PR A 2
H58D H 0.6018 0.2796 0.7973 0.121 Uiso 0.480(7) 1 calc PR A 2
C59 C 0.5650(7) 0.1702(4) 0.8378(4) 0.049(2) Uani 1 1 d . . .
C60 C 0.4868(7) 0.1397(4) 0.7908(4) 0.040(2) Uani 1 1 d . A .
C61 C 0.5948(7) 0.0337(4) 0.6951(4) 0.063(3) Uani 1 1 d . . .
H61A H 0.6521 0.0559 0.7357 0.075 Uiso 1 1 calc R . .
H61B H 0.6315 -0.0060 0.6781 0.075 Uiso 1 1 calc R . .
C62 C 0.5704(8) 0.0868(5) 0.6380(5) 0.080(3) Uani 1 1 d . . .
H62A H 0.5644 0.0627 0.5927 0.096 Uiso 1 1 calc R . .
H62B H 0.6384 0.1227 0.6451 0.096 Uiso 1 1 calc R . .
C63 C 0.4007(7) -0.0759(3) 0.6599(3) 0.055(3) Uani 1 1 d G . .
C64 C 0.2848(7) -0.0778(4) 0.6170(4) 0.073(3) Uani 1 1 d G . .
H64 H 0.2359 -0.0410 0.6202 0.088 Uiso 1 1 calc R . .
C65 C 0.2421(6) -0.1346(5) 0.5692(3) 0.096(4) Uani 1 1 d G . .
H65 H 0.1645 -0.1359 0.5405 0.116 Uiso 1 1 calc R . .
C66 C 0.3151(9) -0.1896(3) 0.5644(3) 0.103(5) Uani 1 1 d G . .
H66 H 0.2865 -0.2276 0.5324 0.124 Uiso 1 1 calc R . .
C67 C 0.4310(9) -0.1877(3) 0.6073(5) 0.114(5) Uani 1 1 d G . .
H67 H 0.4799 -0.2244 0.6040 0.137 Uiso 1 1 calc R . .
C68 C 0.4738(5) -0.1308(5) 0.6550(4) 0.084(3) Uani 1 1 d G . .
H68 H 0.5513 -0.1296 0.6837 0.101 Uiso 1 1 calc R . .
P4 P 0.4281(2) 0.13004(13) 0.63750(12) 0.0500(7) Uani 1 1 d . . .
C69 C 0.5082(6) -0.0433(3) 0.8032(3) 0.051(2) Uani 1 1 d G . .
C70 C 0.4454(5) -0.1051(3) 0.8179(3) 0.062(3) Uani 1 1 d G . .
H70 H 0.3805 -0.1266 0.7843 0.075 Uiso 1 1 calc R . .
C71 C 0.4795(6) -0.1348(3) 0.8828(4) 0.084(3) Uani 1 1 d G . .
H71 H 0.4375 -0.1761 0.8927 0.101 Uiso 1 1 calc R . .
C72 C 0.5764(7) -0.1027(4) 0.9331(3) 0.092(4) Uani 1 1 d G . .
H72 H 0.5993 -0.1226 0.9766 0.110 Uiso 1 1 calc R . .
C73 C 0.6392(5) -0.0409(4) 0.9184(3) 0.092(4) Uani 1 1 d G . .
H73 H 0.7041 -0.0195 0.9521 0.111 Uiso 1 1 calc R . .
C74 C 0.6051(5) -0.0112(3) 0.8535(4) 0.074(3) Uani 1 1 d G . .
H74 H 0.6471 0.0301 0.8437 0.089 Uiso 1 1 calc R . .
S1 S 0.9145(3) 0.09117(16) 1.05055(17) 0.1051(11) Uani 1 1 d D . .
C75 C 0.4783(6) 0.2242(3) 0.6329(4) 0.057(3) Uani 1 1 d G . .
C76 C 0.5468(6) 0.2458(4) 0.5845(3) 0.095(4) Uani 1 1 d G . .
H76 H 0.5736 0.2123 0.5569 0.114 Uiso 1 1 calc R . .
C77 C 0.5752(6) 0.3175(5) 0.5775(3) 0.113(5) Uani 1 1 d G . .
H77 H 0.6211 0.3320 0.5452 0.136 Uiso 1 1 calc R . .
C78 C 0.5352(7) 0.3676(3) 0.6188(4) 0.091(4) Uani 1 1 d G . .
H78 H 0.5542 0.4156 0.6141 0.110 Uiso 1 1 calc R . .
C79 C 0.4667(6) 0.3460(4) 0.6672(4) 0.082(3) Uani 1 1 d G . .
H79 H 0.4399 0.3796 0.6948 0.098 Uiso 1 1 calc R . .
C80 C 0.4383(5) 0.2743(5) 0.6742(3) 0.070(3) Uani 1 1 d G . .
H80 H 0.3925 0.2599 0.7065 0.084 Uiso 1 1 calc R . .
C81 C 0.3399(5) 0.1140(4) 0.5471(2) 0.046(2) Uani 1 1 d G . .
C82 C 0.2676(6) 0.1659(3) 0.5169(3) 0.075(3) Uani 1 1 d G . .
H82 H 0.2718 0.2098 0.5404 0.090 Uiso 1 1 calc R . .
C83 C 0.1891(5) 0.1524(4) 0.4517(3) 0.090(4) Uani 1 1 d G . .
H83 H 0.1407 0.1871 0.4315 0.108 Uiso 1 1 calc R . .
C84 C 0.1828(5) 0.0869(4) 0.4167(2) 0.080(3) Uani 1 1 d G . .
H84 H 0.1303 0.0778 0.3730 0.097 Uiso 1 1 calc R . .
C85 C 0.2551(6) 0.0349(3) 0.4468(3) 0.074(3) Uani 1 1 d G . .
H85 H 0.2509 -0.0089 0.4234 0.089 Uiso 1 1 calc R . .
C86 C 0.3336(5) 0.0485(3) 0.5121(3) 0.063(3) Uani 1 1 d G . .
H86 H 0.3820 0.0137 0.5322 0.076 Uiso 1 1 calc R . .
C87 C 0.2274(7) 0.0807(5) 0.8044(5) 0.047(2) Uani 1 1 d . . .
C88 C 0.2256(8) 0.1517(5) 0.7837(5) 0.053(3) Uani 1 1 d . . .
C89 C 0.1696(8) 0.1505(5) 0.7124(5) 0.056(3) Uani 1 1 d . . .
C90 C 0.1370(7) 0.0790(5) 0.6867(4) 0.051(2) Uani 1 1 d . . .
C91 C 0.1724(8) 0.0360(5) 0.7458(5) 0.053(3) Uani 1 1 d . . .
C92 C 0.2742(7) 0.0590(5) 0.8771(4) 0.076(3) Uani 1 1 d . . .
H92A H 0.3399 0.0924 0.9002 0.115 Uiso 1 1 calc R . .
H92B H 0.3030 0.0128 0.8755 0.115 Uiso 1 1 calc R . .
H92C H 0.2099 0.0579 0.9024 0.115 Uiso 1 1 calc R . .
C93 C 0.2645(8) 0.2166(5) 0.8325(5) 0.079(3) Uani 1 1 d . . .
H93A H 0.3284 0.2445 0.8177 0.118 Uiso 1 1 calc R . .
H93B H 0.2935 0.2023 0.8796 0.118 Uiso 1 1 calc R . .
H93C H 0.1962 0.2442 0.8313 0.118 Uiso 1 1 calc R . .
C94 C 0.1293(8) 0.2147(5) 0.6695(5) 0.089(3) Uani 1 1 d . . .
H94A H 0.0460 0.2211 0.6703 0.133 Uiso 1 1 calc R . .
H94B H 0.1369 0.2066 0.6218 0.133 Uiso 1 1 calc R . .
H94C H 0.1800 0.2563 0.6897 0.133 Uiso 1 1 calc R . .
C95 C 0.0587(7) 0.0564(5) 0.6161(4) 0.073(3) Uani 1 1 d . . .
H95A H -0.0228 0.0690 0.6141 0.109 Uiso 1 1 calc R . .
H95B H 0.0578 0.0061 0.6088 0.109 Uiso 1 1 calc R . .
H95C H 0.0910 0.0798 0.5801 0.109 Uiso 1 1 calc R . .
C96 C 0.1389(7) -0.0423(4) 0.7482(4) 0.070(3) Uani 1 1 d . . .
H96A H 0.2033 -0.0633 0.7792 0.105 Uiso 1 1 calc R . .
H96B H 0.1270 -0.0639 0.7018 0.105 Uiso 1 1 calc R . .
H96C H 0.0650 -0.0495 0.7651 0.105 Uiso 1 1 calc R . .

loop_
_atom_site_aniso_label
_atom_site_aniso_U_11
_atom_site_aniso_U_22
_atom_site_aniso_U_33
_atom_site_aniso_U_23
_atom_site_aniso_U_13
_atom_site_aniso_U_12
Ru1 0.0472(5) 0.0378(5) 0.0336(4) -0.0015(4) -0.0002(4) 0.0047(4)
Ru2 0.0373(5) 0.0495(5) 0.0377(5) 0.0025(4) 0.0028(4) -0.0025(4)
C1 0.063(8) 0.067(8) 0.100(9) 0.014(6) 0.012(6) -0.008(6)
C2 0.072(7) 0.044(6) 0.071(7) 0.013(5) 0.017(6) 0.012(5)
C3 0.044(6) 0.083(8) 0.068(7) 0.006(6) 0.012(6) 0.020(6)
C4 0.060(8) 0.142(12) 0.103(10) -0.009(9) -0.012(7) 0.031(8)
C5 0.071(11) 0.31(2) 0.100(11) 0.035(12) -0.012(9) 0.044(12)
C6 0.072(10) 0.31(2) 0.116(13) 0.068(14) 0.002(10) 0.070(13)
C7 0.100(11) 0.187(15) 0.131(13) 0.063(12) 0.027(10) 0.089(11)
C8 0.078(9) 0.119(11) 0.112(10) 0.035(8) 0.010(8) 0.054(8)
P1 0.0510(17) 0.0516(17) 0.0612(18) 0.0074(14) 0.0069(14) 0.0116(13)
C9 0.054(7) 0.073(8) 0.080(8) 0.026(6) 0.035(6) 0.023(6)
C10 0.098(11) 0.154(12) 0.101(11) 0.038(9) 0.039(8) 0.023(9)
C11 0.116(12) 0.189(16) 0.126(13) 0.057(12) 0.071(12) 0.043(11)
C12 0.186(16) 0.136(14) 0.105(12) 0.052(10) 0.100(12) 0.068(12)
C13 0.207(16) 0.077(9) 0.089(11) 0.022(7) 0.075(10) 0.038(10)
C14 0.123(11) 0.069(8) 0.073(8) 0.003(7) 0.033(8) 0.025(7)
P2 0.0477(16) 0.0477(16) 0.0381(15) 0.0007(12) 0.0010(12) 0.0068(13)
C15 0.048(6) 0.047(6) 0.042(6) -0.002(5) -0.007(5) 0.008(5)
C16 0.074(8) 0.081(8) 0.071(8) 0.011(6) 0.025(6) 0.034(6)
C17 0.114(10) 0.136(12) 0.078(8) 0.021(8) 0.039(7) 0.075(9)
C18 0.100(10) 0.143(13) 0.064(8) -0.013(8) 0.004(7) 0.080(9)
C19 0.112(10) 0.080(9) 0.096(10) 0.005(7) 0.022(8) 0.056(8)
C20 0.081(8) 0.056(7) 0.076(7) 0.002(6) 0.017(6) 0.030(6)
P3 0.0501(16) 0.0541(17) 0.0390(15) 0.0012(12) 0.0058(12) 0.0016(13)
C21 0.062(7) 0.045(6) 0.045(6) -0.003(5) -0.001(5) 0.015(5)
C22 0.082(8) 0.063(7) 0.042(7) 0.007(5) -0.017(6) -0.010(6)
C23 0.135(11) 0.069(8) 0.062(8) 0.011(7) -0.028(8) -0.011(7)
C24 0.194(15) 0.078(9) 0.044(8) -0.004(6) -0.025(9) 0.041(10)
C25 0.157(13) 0.151(12) 0.036(8) 0.006(8) 0.011(8) 0.067(10)
C26 0.104(9) 0.121(10) 0.058(8) 0.001(7) 0.013(7) 0.059(8)
C27 0.069(8) 0.055(7) 0.055(7) 0.005(6) 0.011(7) -0.013(6)
C28 0.052(7) 0.071(7) 0.049(7) 0.008(6) -0.005(6) -0.015(6)
C29 0.073(8) 0.057(7) 0.039(6) 0.006(5) 0.009(6) -0.016(6)
C30 0.072(8) 0.038(6) 0.064(8) 0.006(5) 0.001(6) -0.005(6)
C31 0.083(9) 0.039(6) 0.069(8) -0.004(6) 0.023(7) 0.003(6)
C32 0.159(12) 0.101(9) 0.060(8) -0.024(7) 0.021(8) -0.044(8)
C33 0.054(7) 0.119(10) 0.091(8) 0.019(7) -0.001(6) -0.020(7)
C34 0.081(8) 0.122(10) 0.062(7) 0.013(7) 0.031(6) -0.008(7)
C35 0.103(9) 0.086(9) 0.089(8) 0.044(7) -0.004(7) 0.010(7)
C36 0.157(12) 0.061(8) 0.118(10) 0.000(7) 0.059(9) 0.034(8)
C37 0.052(6) 0.052(6) 0.042(6) 0.011(5) 0.005(5) 0.012(5)
C38 0.071(7) 0.054(7) 0.043(6) -0.002(5) -0.004(5) 0.018(5)
C39 0.069(7) 0.047(7) 0.041(6) -0.006(5) -0.006(5) 0.004(5)
C40 0.048(6) 0.054(7) 0.037(6) 0.005(5) 0.004(5) 0.004(5)
C41 0.065(7) 0.046(6) 0.048(6) 0.003(5) 0.022(5) 0.007(5)
C42 0.039(6) 0.052(7) 0.047(6) -0.005(5) 0.005(5) 0.003(5)
C43 0.149(11) 0.056(8) 0.052(7) -0.002(6) -0.048(7) 0.025(7)
C44 0.101(9) 0.071(8) 0.080(8) 0.001(7) -0.010(7) 0.020(7)
C45 0.104(9) 0.072(8) 0.057(7) -0.001(6) 0.004(6) 0.013(7)
C46 0.096(11) 0.156(14) 0.155(14) -0.008(11) 0.012(10) 0.050(10)
C47 0.062(8) 0.114(12) 0.108(12) -0.025(10) 0.041(8) -0.006(8)
C48 0.109(11) 0.144(15) 0.110(12) -0.020(11) 0.055(9) -0.005(11)
C49 0.204(16) 0.130(14) 0.085(11) -0.048(10) 0.053(11) -0.081(11)
C50 0.219(17) 0.059(9) 0.148(15) 0.027(10) 0.118(14) -0.009(11)
C51 0.089(9) 0.109(12) 0.081(10) -0.008(9) 0.040(8) -0.010(8)
C52 0.081(9) 0.089(11) 0.111(12) -0.006(10) 0.029(9) 0.010(8)
C53 0.114(11) 0.121(14) 0.124(14) -0.005(10) 0.029(10) 0.012(10)
C54 0.100(11) 0.123(12) 0.137(13) -0.015(13) 0.033(10) 0.021(9)
C55 0.086(9) 0.118(12) 0.107(11) -0.011(10) 0.041(8) 0.003(9)
C56 0.118(12) 0.135(15) 0.135(15) -0.005(11) 0.051(10) -0.012(10)
C57 0.17(2) 0.160(18) 0.165(17) 0.012(14) 0.039(17) 0.010(17)
S2 0.074(4) 0.086(5) 0.053(4) 0.029(3) 0.007(3) 0.004(3)
C58 0.102(17) 0.098(12) 0.095(11) 0.005(9) 0.006(11) 0.004(13)
C57' 0.17(2) 0.160(18) 0.165(17) 0.012(14) 0.039(17) 0.010(17)
S2' 0.164(8) 0.062(5) 0.103(6) 0.050(4) -0.007(5) -0.030(5)
C58' 0.102(17) 0.098(12) 0.095(11) 0.005(9) 0.006(11) 0.004(13)
C59 0.036(6) 0.049(6) 0.056(6) -0.005(5) 0.001(5) -0.005(5)
C60 0.036(6) 0.046(6) 0.041(6) 0.005(4) 0.013(4) 0.004(4)
C61 0.057(7) 0.071(7) 0.062(7) 0.007(6) 0.014(5) 0.009(5)
C62 0.054(7) 0.127(10) 0.067(7) 0.031(7) 0.023(6) 0.015(6)
C63 0.076(8) 0.052(7) 0.037(6) 0.001(5) 0.018(5) 0.000(6)
C64 0.087(9) 0.078(8) 0.054(7) -0.002(6) 0.020(6) -0.013(7)
C65 0.122(11) 0.107(11) 0.059(8) -0.029(7) 0.036(7) -0.027(9)
C66 0.152(13) 0.094(11) 0.068(9) -0.030(7) 0.056(9) -0.040(9)
C67 0.203(16) 0.064(9) 0.082(10) -0.009(7) 0.049(10) 0.015(9)
C68 0.113(10) 0.072(8) 0.074(8) 0.005(7) 0.031(7) 0.023(8)
P4 0.0489(16) 0.0589(17) 0.0400(15) 0.0055(13) 0.0064(12) -0.0017(13)
C69 0.045(6) 0.052(6) 0.048(6) -0.012(5) -0.002(5) -0.002(5)
C70 0.056(7) 0.072(8) 0.058(7) 0.001(6) 0.012(5) -0.003(6)
C71 0.115(10) 0.079(8) 0.060(8) 0.006(7) 0.016(7) 0.018(7)
C72 0.148(12) 0.068(9) 0.047(7) 0.008(6) -0.010(7) 0.026(8)
C73 0.121(10) 0.071(9) 0.066(8) 0.011(6) -0.025(7) 0.017(8)
C74 0.077(8) 0.061(7) 0.073(8) -0.010(6) -0.009(6) 0.011(6)
S1 0.116(3) 0.077(2) 0.111(3) 0.017(2) -0.007(2) 0.026(2)
C75 0.063(7) 0.058(7) 0.043(6) -0.002(5) 0.004(5) -0.022(5)
C76 0.114(10) 0.100(10) 0.072(8) 0.004(7) 0.037(7) -0.034(8)
C77 0.153(12) 0.100(11) 0.088(10) 0.010(8) 0.050(8) -0.050(10)
C78 0.116(11) 0.067(9) 0.074(9) 0.005(7) -0.005(7) -0.033(7)
C79 0.075(8) 0.091(10) 0.066(8) 0.001(7) -0.008(6) -0.008(7)
C80 0.066(7) 0.066(8) 0.070(8) 0.010(6) 0.002(6) -0.012(6)
C81 0.062(6) 0.044(6) 0.032(5) 0.001(5) 0.011(5) 0.009(5)
C82 0.110(9) 0.052(7) 0.049(7) 0.001(5) -0.014(6) 0.005(6)
C83 0.113(10) 0.062(8) 0.075(8) 0.003(6) -0.024(7) 0.013(7)
C84 0.099(9) 0.079(9) 0.053(7) 0.010(7) -0.004(6) -0.006(7)
C85 0.094(9) 0.076(8) 0.047(7) -0.007(6) 0.008(6) -0.006(7)
C86 0.078(8) 0.061(7) 0.055(7) 0.005(5) 0.016(6) 0.020(6)
C87 0.043(6) 0.054(7) 0.048(6) 0.011(5) 0.017(5) 0.003(5)
C88 0.049(6) 0.057(7) 0.052(7) 0.000(6) 0.014(5) -0.014(5)
C89 0.038(6) 0.066(8) 0.068(7) 0.022(6) 0.014(5) 0.014(5)
C90 0.042(6) 0.058(7) 0.043(6) 0.003(5) -0.006(5) -0.013(5)
C91 0.052(6) 0.050(7) 0.055(7) 0.004(6) 0.007(5) 0.002(5)
C92 0.056(7) 0.115(9) 0.063(7) 0.025(6) 0.023(6) 0.002(6)
C93 0.074(8) 0.089(8) 0.076(8) -0.020(6) 0.026(6) 0.001(6)
C94 0.072(8) 0.076(8) 0.120(9) 0.042(7) 0.015(7) 0.021(6)
C95 0.049(6) 0.087(8) 0.070(7) 0.010(6) -0.007(5) -0.022(6)
C96 0.057(7) 0.077(8) 0.076(8) 0.012(6) 0.018(6) -0.009(6)

loop_
_atom_type_symbol
_atom_type_description
_atom_type_scat_dispersion_real
_atom_type_scat_dispersion_imag
_atom_type_scat_source
C C 0.0033 0.0016 'International Tables Vol C Tables 4.2.6.8 and 6.1.1.4'
H H 0.0000 0.0000 'International Tables Vol C Tables 4.2.6.8 and 6.1.1.4'
P P 0.1023 0.0942 'International Tables Vol C Tables 4.2.6.8 and 6.1.1.4'
S S 0.1246 0.1234 'International Tables Vol C Tables 4.2.6.8 and 6.1.1.4'
Ru Ru -1.2594 0.8363 'International Tables Vol C Tables 4.2.6.8 and 6.1.1.4'

loop_
_geom_angle_atom_site_label_1
_geom_angle_atom_site_label_2
_geom_angle_atom_site_label_3
_geom_angle
C37 Ru1 C30 96.2(3)
C37 Ru1 C31 131.8(4)
C30 Ru1 C31 37.7(3)
C37 Ru1 P2 83.3(2)
C30 Ru1 P2 164.3(3)
C31 Ru1 P2 144.8(3)
C37 Ru1 P1 82.5(3)
C30 Ru1 P1 112.1(3)
C31 Ru1 P1 100.6(3)
P2 Ru1 P1 83.48(9)
C37 Ru1 C29 90.2(3)
C30 Ru1 C29 37.4(3)
C31 Ru1 C29 61.9(4)
P2 Ru1 C29 126.9(3)
P1 Ru1 C29 147.8(3)
C37 Ru1 C27 151.4(3)
C30 Ru1 C27 61.9(3)
C31 Ru1 C27 36.3(3)
P2 Ru1 C27 112.5(3)
P1 Ru1 C27 121.5(3)
C29 Ru1 C27 61.2(3)
C37 Ru1 C28 118.6(4)
C30 Ru1 C28 61.7(3)
C31 Ru1 C28 60.9(4)
P2 Ru1 C28 104.6(3)
P1 Ru1 C28 157.7(3)
C29 Ru1 C28 36.6(3)
C27 Ru1 C28 36.3(3)
C60 Ru2 C87 95.3(3)
C60 Ru2 C91 130.3(3)
C87 Ru2 C91 36.8(3)
C60 Ru2 C88 87.9(3)
C87 Ru2 C88 37.0(3)
C91 Ru2 C88 61.6(3)
C60 Ru2 P4 86.8(2)
C87 Ru2 P4 165.3(2)
C91 Ru2 P4 142.9(3)
C88 Ru2 P4 128.9(2)
C60 Ru2 P3 85.2(2)
C87 Ru2 P3 111.6(2)
C91 Ru2 P3 99.7(2)
C88 Ru2 P3 146.9(3)
P4 Ru2 P3 83.01(9)
C60 Ru2 C90 149.6(3)
C87 Ru2 C90 62.1(3)
C91 Ru2 C90 37.4(3)
C88 Ru2 C90 61.8(3)
P4 Ru2 C90 110.1(2)
P3 Ru2 C90 120.8(3)
C60 Ru2 C89 115.7(3)
C87 Ru2 C89 61.0(3)
C91 Ru2 C89 61.3(3)
C88 Ru2 C89 36.2(3)
P4 Ru2 C89 105.0(2)
P3 Ru2 C89 157.7(3)
C90 Ru2 C89 36.9(3)
C2 C1 P1 113.4(6)
C2 C1 H1A 108.9
P1 C1 H1A 108.9
C2 C1 H1B 108.9
P1 C1 H1B 108.9
H1A C1 H1B 107.7
C1 C2 P2 114.0(6)
C1 C2 H2A 108.8
P2 C2 H2A 108.8
C1 C2 H2B 108.8
P2 C2 H2B 108.8
H2A C2 H2B 107.6
C4 C3 C8 120.0
C4 C3 P1 120.5(6)
C8 C3 P1 119.2(6)
C3 C4 C5 120.0
C3 C4 H4 120.0
C5 C4 H4 120.0
C4 C5 C6 120.0
C4 C5 H5 120.0
C6 C5 H5 120.0
C7 C6 C5 120.0
C7 C6 H6 120.0
C5 C6 H6 120.0
C6 C7 C8 120.0
C6 C7 H7 120.0
C8 C7 H7 120.0
C7 C8 C3 120.0
C7 C8 H8 120.0
C3 C8 H8 120.0
C1 P1 C3 103.9(4)
C1 P1 C9 101.2(4)
C3 P1 C9 101.8(4)
C1 P1 Ru1 109.4(3)
C3 P1 Ru1 117.9(2)
C9 P1 Ru1 120.3(3)
C10 C9 C14 120.0
C10 C9 P1 121.2(7)
C14 C9 P1 118.7(7)
C9 C10 C11 120.0
C9 C10 H10 120.0
C11 C10 H10 120.0
C12 C11 C10 120.0
C12 C11 H11 120.0
C10 C11 H11 120.0
C13 C12 C11 120.0
C13 C12 H12 120.0
C11 C12 H12 120.0
C12 C13 C14 120.0
C12 C13 H13 120.0
C14 C13 H13 120.0
C13 C14 C9 120.0
C13 C14 H14 120.0
C9 C14 H14 120.0
C15 P2 C21 100.0(3)
C15 P2 C2 102.2(4)
C21 P2 C2 103.2(4)
C15 P2 Ru1 119.1(3)
C21 P2 Ru1 119.2(2)
C2 P2 Ru1 110.7(3)
C16 C15 C20 120.0
C16 C15 P2 117.6(5)
C20 C15 P2 122.3(5)
C15 C16 C17 120.0
C15 C16 H16 120.0
C17 C16 H16 120.0
C16 C17 C18 120.0
C16 C17 H17 120.0
C18 C17 H17 120.0
C19 C18 C17 120.0
C19 C18 H18 120.0
C17 C18 H18 120.0
C18 C19 C20 120.0
C18 C19 H19 120.0
C20 C19 H19 120.0
C19 C20 C15 120.0
C19 C20 H20 120.0
C15 C20 H20 120.0
C61 P3 C69 103.9(3)
C61 P3 C63 101.8(4)
C69 P3 C63 100.3(3)
C61 P3 Ru2 108.3(3)
C69 P3 Ru2 118.7(2)
C63 P3 Ru2 121.5(3)
C22 C21 C26 120.0
C22 C21 P2 119.8(5)
C26 C21 P2 120.1(5)
C21 C22 C23 120.0
C21 C22 H22 120.0
C23 C22 H22 120.0
C24 C23 C22 120.0
C24 C23 H23 120.0
C22 C23 H23 120.0
C23 C24 C25 120.0
C23 C24 H24 120.0
C25 C24 H24 120.0
C24 C25 C26 120.0
C24 C25 H25 120.0
C26 C25 H25 120.0
C25 C26 C21 120.0
C25 C26 H26 120.0
C21 C26 H26 120.0
C31 C27 C28 108.4(9)
C31 C27 C32 126.3(11)
C28 C27 C32 124.1(10)
C31 C27 Ru1 70.9(5)
C28 C27 Ru1 72.2(5)
C32 C27 Ru1 132.4(6)
C27 C28 C29 108.8(9)
C27 C28 C33 125.2(9)
C29 C28 C33 125.2(10)
C27 C28 Ru1 71.6(5)
C29 C28 Ru1 71.3(5)
C33 C28 Ru1 131.4(6)
C28 C29 C30 107.1(9)
C28 C29 C34 128.5(10)
C30 C29 C34 124.3(9)
C28 C29 Ru1 72.1(5)
C30 C29 Ru1 69.2(5)
C34 C29 Ru1 126.2(6)
C29 C30 C31 107.5(9)
C29 C30 C35 125.4(10)
C31 C30 C35 126.6(10)
C29 C30 Ru1 73.4(5)
C31 C30 Ru1 72.4(5)
C35 C30 Ru1 125.6(6)
C27 C31 C30 108.1(9)
C27 C31 C36 125.7(10)
C30 C31 C36 125.4(10)
C27 C31 Ru1 72.8(6)
C30 C31 Ru1 69.9(5)
C36 C31 Ru1 130.7(7)
C27 C32 H32A 109.5
C27 C32 H32B 109.5
H32A C32 H32B 109.5
C27 C32 H32C 109.5
H32A C32 H32C 109.5
H32B C32 H32C 109.5
C28 C33 H33A 109.5
C28 C33 H33B 109.5
H33A C33 H33B 109.5
C28 C33 H33C 109.5
H33A C33 H33C 109.5
H33B C33 H33C 109.5
C29 C34 H34A 109.5
C29 C34 H34B 109.5
H34A C34 H34B 109.5
C29 C34 H34C 109.5
H34A C34 H34C 109.5
H34B C34 H34C 109.5
C30 C35 H35A 109.5
C30 C35 H35B 109.5
H35A C35 H35B 109.5
C30 C35 H35C 109.5
H35A C35 H35C 109.5
H35B C35 H35C 109.5
C31 C36 H36A 109.5
C31 C36 H36B 109.5
H36A C36 H36B 109.5
C31 C36 H36C 109.5
H36A C36 H36C 109.5
H36B C36 H36C 109.5
C38 C37 Ru1 176.5(8)
C37 C38 C39 171.0(9)
C40 C39 C44 120.0
C40 C39 C38 120.5(6)
C44 C39 C38 119.1(6)
C41 C40 C39 120.0
C41 C40 C45 119.0(5)
C39 C40 C45 119.8(6)
C40 C41 C42 120.0
C40 C41 H41 120.0
C42 C41 H41 120.0
C43 C42 C41 120.0
C43 C42 C59 119.1(6)
C41 C42 C59 120.2(6)
C42 C43 C44 120.0
C42 C43 C58' 116.2(10)
C44 C43 C58' 123.7(10)
C42 C43 C58 122.3(9)
C44 C43 C58 112.4(10)
C58' C43 C58 22.3(8)
C43 C44 C39 120.0
C43 C44 H44 120.0
C39 C44 H44 120.0
C40 C45 S1 119.3(5)
C40 C45 H45A 107.5
S1 C45 H45A 107.5
C40 C45 H45B 107.5
S1 C45 H45B 107.5
H45A C45 H45B 107.0
C47 C46 S1 118.4(7)
C47 C46 H46A 107.7
S1 C46 H46A 107.7
C47 C46 H46B 107.7
S1 C46 H46B 107.7
H46A C46 H46B 107.1
C48 C47 C52 118.5(10)
C48 C47 C46 119.2(11)
C52 C47 C46 120.7(11)
C47 C48 C49 123.0(10)
C47 C48 H48 118.5
C49 C48 H48 118.5
C48 C49 C50 119.3(10)
C48 C49 H49 120.3
C50 C49 H49 120.3
C49 C50 C57 118.1(14)
C49 C50 C51 119.1(9)
C57 C50 C51 121.5(16)
C49 C50 C57' 113.7(14)
C57 C50 C57' 21.4(8)
C51 C50 C57' 126.3(14)
C52 C51 C56 120.0
C52 C51 C50 119.0(10)
C56 C51 C50 121.0(10)
C51 C52 C53 120.0
C51 C52 C47 120.2(10)
C53 C52 C47 119.3(10)
C54 C53 C52 120.0
C54 C53 H53 120.0
C52 C53 H53 120.0
C55 C54 C53 120.0
C55 C54 H54 120.0
C53 C54 H54 120.0
C54 C55 C56 120.0
C54 C55 H55 120.0
C56 C55 H55 120.0
C55 C56 C51 120.0
C55 C56 H56 120.0
C51 C56 H56 120.0
C50 C57 S2 108.9(10)
C50 C57 H57A 109.9
S2 C57 H57A 109.9
C50 C57 H57B 109.9
S2 C57 H57B 109.9
H57A C57 H57B 108.3
C57 S2 C58 100.6(7)
C43 C58 S2 125.0(9)
C43 C58 H58A 106.1
S2 C58 H58A 106.1
C43 C58 H58B 106.1
S2 C58 H58B 106.1
H58A C58 H58B 106.3
C50 C57' S2' 131.2(12)
C50 C57' H57C 104.4
S2' C57' H57C 104.4
C50 C57' H57D 104.4
S2' C57' H57D 104.4
H57C C57' H57D 105.6
C58' S2' C57' 98.0(7)
C43 C58' S2' 110.3(9)
C43 C58' H58C 109.6
S2' C58' H58C 109.6
C43 C58' H58D 109.6
S2' C58' H58D 109.6
H58C C58' H58D 108.1
C60 C59 C42 174.2(9)
C59 C60 Ru2 170.6(7)
C62 C61 P3 111.5(6)
C62 C61 H61A 109.3
P3 C61 H61A 109.3
C62 C61 H61B 109.3
P3 C61 H61B 109.3
H61A C61 H61B 108.0
C61 C62 P4 112.3(6)
C61 C62 H62A 109.2
P4 C62 H62A 109.2
C61 C62 H62B 109.2
P4 C62 H62B 109.2
H62A C62 H62B 107.9
C64 C63 C68 120.0
C64 C63 P3 118.3(6)
C68 C63 P3 121.7(6)
C63 C64 C65 120.0
C63 C64 H64 120.0
C65 C64 H64 120.0
C66 C65 C64 120.0
C66 C65 H65 120.0
C64 C65 H65 120.0
C65 C66 C67 120.0
C65 C66 H66 120.0
C67 C66 H66 120.0
C68 C67 C66 120.0
C68 C67 H67 120.0
C66 C67 H67 120.0
C67 C68 C63 120.0
C67 C68 H68 120.0
C63 C68 H68 120.0
C81 P4 C75 98.8(3)
C81 P4 C62 104.1(4)
C75 P4 C62 102.1(4)
C81 P4 Ru2 117.5(2)
C75 P4 Ru2 120.7(3)
C62 P4 Ru2 111.3(3)
C70 C69 C74 120.0
C70 C69 P3 120.4(5)
C74 C69 P3 119.3(5)
C69 C70 C71 120.0
C69 C70 H70 120.0
C71 C70 H70 120.0
C72 C71 C70 120.0
C72 C71 H71 120.0
C70 C71 H71 120.0
C73 C72 C71 120.0
C73 C72 H72 120.0
C71 C72 H72 120.0
C74 C73 C72 120.0
C74 C73 H73 120.0
C72 C73 H73 120.0
C73 C74 C69 120.0
C73 C74 H74 120.0
C69 C74 H74 120.0
C46 S1 C45 102.4(5)
C76 C75 C80 120.0
C76 C75 P4 120.7(6)
C80 C75 P4 119.1(6)
C75 C76 C77 120.0
C75 C76 H76 120.0
C77 C76 H76 120.0
C78 C77 C76 120.0
C78 C77 H77 120.0
C76 C77 H77 120.0
C79 C78 C77 120.0
C79 C78 H78 120.0
C77 C78 H78 120.0
C80 C79 C78 120.0
C80 C79 H79 120.0
C78 C79 H79 120.0
C79 C80 C75 120.0
C79 C80 H80 120.0
C75 C80 H80 120.0
C82 C81 C86 120.0
C82 C81 P4 118.5(4)
C86 C81 P4 121.1(4)
C83 C82 C81 120.0
C83 C82 H82 120.0
C81 C82 H82 120.0
C82 C83 C84 120.0
C82 C83 H83 120.0
C84 C83 H83 120.0
C85 C84 C83 120.0
C85 C84 H84 120.0
C83 C84 H84 120.0
C84 C85 C86 120.0
C84 C85 H85 120.0
C86 C85 H85 120.0
C85 C86 C81 120.0
C85 C86 H86 120.0
C81 C86 H86 120.0
C91 C87 C88 108.6(8)
C91 C87 C92 126.7(9)
C88 C87 C92 124.7(9)
C91 C87 Ru2 72.1(5)
C88 C87 Ru2 72.4(5)
C92 C87 Ru2 123.9(6)
C89 C88 C87 107.6(8)
C89 C88 C93 126.6(9)
C87 C88 C93 125.4(9)
C89 C88 Ru2 72.5(5)
C87 C88 Ru2 70.5(5)
C93 C88 Ru2 127.6(6)
C88 C89 C90 109.4(8)
C88 C89 C94 126.6(9)
C90 C89 C94 123.4(9)
C88 C89 Ru2 71.3(5)
C90 C89 Ru2 71.1(5)
C94 C89 Ru2 131.2(6)
C89 C90 C91 106.1(8)
C89 C90 C95 125.1(8)
C91 C90 C95 127.7(8)
C89 C90 Ru2 72.0(5)
C91 C90 Ru2 70.7(5)
C95 C90 Ru2 131.5(6)
C87 C91 C90 108.3(8)
C87 C91 C96 125.0(8)
C90 C91 C96 126.0(9)
C87 C91 Ru2 71.1(5)
C90 C91 Ru2 71.9(5)
C96 C91 Ru2 130.1(6)
C87 C92 H92A 109.5
C87 C92 H92B 109.5
H92A C92 H92B 109.5
C87 C92 H92C 109.5
H92A C92 H92C 109.5
H92B C92 H92C 109.5
C88 C93 H93A 109.5
C88 C93 H93B 109.5
H93A C93 H93B 109.5
C88 C93 H93C 109.5
H93A C93 H93C 109.5
H93B C93 H93C 109.5
C89 C94 H94A 109.5
C89 C94 H94B 109.5
H94A C94 H94B 109.5
C89 C94 H94C 109.5
H94A C94 H94C 109.5
H94B C94 H94C 109.5
C90 C95 H95A 109.5
C90 C95 H95B 109.5
H95A C95 H95B 109.5
C90 C95 H95C 109.5
H95A C95 H95C 109.5
H95B C95 H95C 109.5
C91 C96 H96A 109.5
C91 C96 H96B 109.5
H96A C96 H96B 109.5
C91 C96 H96C 109.5
H96A C96 H96C 109.5
H96B C96 H96C 109.5

loop_
_geom_bond_atom_site_label_1
_geom_bond_atom_site_label_2
_geom_bond_distance
Ru1 C37 1.977(9)
Ru1 C30 2.198(9)
Ru1 C31 2.231(9)
Ru1 P2 2.244(2)
Ru1 P1 2.245(3)
Ru1 C29 2.253(9)
Ru1 C27 2.255(9)
Ru1 C28 2.263(9)
Ru2 C60 1.995(8)
Ru2 C87 2.215(8)
Ru2 C91 2.229(9)
Ru2 C88 2.241(9)
Ru2 P4 2.241(2)
Ru2 P3 2.244(2)
Ru2 C90 2.245(8)
Ru2 C89 2.256(8)
C1 C2 1.480(10)
C1 P1 1.831(8)
C1 H1A 0.9700
C1 H1B 0.9700
C2 P2 1.849(8)
C2 H2A 0.9700
C2 H2B 0.9700
C3 C4 1.3900
C3 C8 1.3900
C3 P1 1.833(6)
C4 C5 1.3900
C4 H4 0.9300
C5 C6 1.3900
C5 H5 0.9300
C6 C7 1.3900
C6 H6 0.9300
C7 C8 1.3900
C7 H7 0.9300
C8 H8 0.9300
P1 C9 1.838(6)
C9 C10 1.3900
C9 C14 1.3900
C10 C11 1.3900
C10 H10 0.9300
C11 C12 1.3900
C11 H11 0.9300
C12 C13 1.3900
C12 H12 0.9300
C13 C14 1.3900
C13 H13 0.9300
C14 H14 0.9300
P2 C15 1.829(5)
P2 C21 1.838(5)
C15 C16 1.3900
C15 C20 1.3900
C16 C17 1.3900
C16 H16 0.9300
C17 C18 1.3900
C17 H17 0.9300
C18 C19 1.3900
C18 H18 0.9300
C19 C20 1.3900
C19 H19 0.9300
C20 H20 0.9300
P3 C61 1.834(8)
P3 C69 1.836(5)
P3 C63 1.847(5)
C21 C22 1.3900
C21 C26 1.3900
C22 C23 1.3900
C22 H22 0.9300
C23 C24 1.3900
C23 H23 0.9300
C24 C25 1.3900
C24 H24 0.9300
C25 C26 1.3900
C25 H25 0.9300
C26 H26 0.9300
C27 C31 1.399(11)
C27 C28 1.406(11)
C27 C32 1.500(11)
C28 C29 1.417(11)
C28 C33 1.514(11)
C29 C30 1.429(11)
C29 C34 1.517(11)
C30 C31 1.431(11)
C30 C35 1.517(11)
C31 C36 1.487(11)
C32 H32A 0.9600
C32 H32B 0.9600
C32 H32C 0.9600
C33 H33A 0.9600
C33 H33B 0.9600
C33 H33C 0.9600
C34 H34A 0.9600
C34 H34B 0.9600
C34 H34C 0.9600
C35 H35A 0.9600
C35 H35B 0.9600
C35 H35C 0.9600
C36 H36A 0.9600
C36 H36B 0.9600
C36 H36C 0.9600
C37 C38 1.228(10)
C38 C39 1.455(9)
C39 C40 1.3900
C39 C44 1.3900
C40 C41 1.3900
C40 C45 1.514(7)
C41 C42 1.3900
C41 H41 0.9300
C42 C43 1.3900
C42 C59 1.448(9)
C43 C44 1.3900
C43 C58' 1.456(11)
C43 C58 1.586(10)
C44 H44 0.9300
C45 S1 1.772(7)
C45 H45A 0.9700
C45 H45B 0.9700
C46 C47 1.523(9)
C46 S1 1.756(9)
C46 H46A 0.9700
C46 H46B 0.9700
C47 C48 1.361(9)
C47 C52 1.403(8)
C48 C49 1.373(9)
C48 H48 0.9300
C49 C50 1.385(9)
C49 H49 0.9300
C50 C57 1.420(11)
C50 C51 1.421(8)
C50 C57' 1.588(11)
C51 C52 1.3900
C51 C56 1.3900
C52 C53 1.3900
C53 C54 1.3900
C53 H53 0.9300
C54 C55 1.3900
C54 H54 0.9300
C55 C56 1.3900
C55 H55 0.9300
C56 H56 0.9300
C57 S2 1.674(11)
C57 H57A 0.9700
C57 H57B 0.9700
S2 C58 1.820(10)
C58 H58A 0.9700
C58 H58B 0.9700
C57' S2' 1.869(11)
C57' H57C 0.9700
C57' H57D 0.9700
S2' C58' 1.693(11)
C58' H58C 0.9700
C58' H58D 0.9700
C59 C60 1.224(9)
C61 C62 1.516(10)
C61 H61A 0.9700
C61 H61B 0.9700
C62 P4 1.855(8)
C62 H62A 0.9700
C62 H62B 0.9700
C63 C64 1.3900
C63 C68 1.3900
C64 C65 1.3900
C64 H64 0.9300
C65 C66 1.3900
C65 H65 0.9300
C66 C67 1.3900
C66 H66 0.9300
C67 C68 1.3900
C67 H67 0.9300
C68 H68 0.9300
P4 C81 1.833(5)
P4 C75 1.841(5)
C69 C70 1.3900
C69 C74 1.3900
C70 C71 1.3900
C70 H70 0.9300
C71 C72 1.3900
C71 H71 0.9300
C72 C73 1.3900
C72 H72 0.9300
C73 C74 1.3900
C73 H73 0.9300
C74 H74 0.9300
C75 C76 1.3900
C75 C80 1.3900
C76 C77 1.3900
C76 H76 0.9300
C77 C78 1.3900
C77 H77 0.9300
C78 C79 1.3900
C78 H78 0.9300
C79 C80 1.3900
C79 H79 0.9300
C80 H80 0.9300
C81 C82 1.3900
C81 C86 1.3900
C82 C83 1.3900
C82 H82 0.9300
C83 C84 1.3900
C83 H83 0.9300
C84 C85 1.3900
C84 H84 0.9300
C85 C86 1.3900
C85 H85 0.9300
C86 H86 0.9300
C87 C91 1.403(10)
C87 C88 1.416(10)
C87 C92 1.483(10)
C88 C89 1.398(11)
C88 C93 1.511(10)
C89 C90 1.425(11)
C89 C94 1.537(10)
C90 C91 1.436(10)
C90 C95 1.499(10)
C91 C96 1.506(10)
C92 H92A 0.9600
C92 H92B 0.9600
C92 H92C 0.9600
C93 H93A 0.9600
C93 H93B 0.9600
C93 H93C 0.9600
C94 H94A 0.9600
C94 H94B 0.9600
C94 H94C 0.9600
C95 H95A 0.9600
C95 H95B 0.9600
C95 H95C 0.9600
C96 H96A 0.9600
C96 H96B 0.9600
C96 H96C 0.9600
